data_8106520
loop_
_publ_author_name
'El-Hiti, Gamal A.'
'Abdel-Wahab, Bakr F.'
'Baashen, Mohammed'
'Hegazy, Amany S.'
'Kariuki, Benson M.'

_publ_section_title
;
 Crystal structure of
 3-(5-methyl-1-p-tolyl-1H-1,2,3-triazol-4-yl)-1-phenyl-1H-pyrazole-4-carbaldehyde,
 a rare Z&#x2032; = 3 structure, C20H17N5O
;
_journal_issue 2
_journal_name_full 'Zeitschrift f\"ur Kristallographie - New Crystal Structures'
_journal_page_first 313
_journal_page_last 315
_journal_paper_doi 10.1515/ncrs-2016-0258
_journal_volume 232
_journal_year 2017
_chemical_formula_moiety 'C20 H17 N5 O'
_chemical_formula_sum 'C20 H17 N5 O'
_chemical_formula_weight 343.39
_space_group_crystal_system triclinic
_space_group_IT_number 2
_space_group_name_Hall '-P 1'
_space_group_name_H-M_alt 'P -1'
_atom_sites_solution_hydrogens geom
_cell_angle_alpha 85.958(5)
_cell_angle_beta 87.407(5)
_cell_angle_gamma 87.619(5)
_cell_formula_units_Z 6
_cell_length_a 11.5358(7)
_cell_length_b 13.8746(9)
_cell_length_c 16.3942(10)
_cell_measurement_reflns_used 6352
_cell_measurement_temperature 293(2)
_cell_measurement_theta_max 27.0770
_cell_measurement_theta_min 3.7340
_cell_volume 2612.8(3)
_computing_cell_refinement 'CrysAlis PRO [11]'
_computing_data_collection 'CrysAlis PRO [11]'
_computing_data_reduction 'CrysAlis PRO [11]'
_computing_molecular_graphics 'ORTEP-3 for Windows [13]'
_computing_publication_material 'WinGX [13] and CHEMDRAW Ultra [14]'
_computing_structure_refinement 'SHELXS2013 [12]'
_computing_structure_solution 'SHELXS2013 [12]'
_diffrn_ambient_temperature 293(2)
_diffrn_measured_fraction_theta_full 0.998
_diffrn_measured_fraction_theta_max 0.823
_diffrn_measurement_device_type 'SuperNova, Dual, Cu at zero, Atlas'
_diffrn_measurement_method '\w scans'
_diffrn_radiation_type MoK\a
_diffrn_radiation_wavelength 0.71073
_diffrn_reflns_av_R_equivalents 0.0260
_diffrn_reflns_av_unetI/netI 0.0467
_diffrn_reflns_Laue_measured_fraction_full 0.998
_diffrn_reflns_Laue_measured_fraction_max 0.823
_diffrn_reflns_limit_h_max 15
_diffrn_reflns_limit_h_min -14
_diffrn_reflns_limit_k_max 18
_diffrn_reflns_limit_k_min -17
_diffrn_reflns_limit_l_max 20
_diffrn_reflns_limit_l_min -19
_diffrn_reflns_number 23147
_diffrn_reflns_point_group_measured_fraction_full 0.998
_diffrn_reflns_point_group_measured_fraction_max 0.823
_diffrn_reflns_theta_full 25.242
_diffrn_reflns_theta_max 29.834
_diffrn_reflns_theta_min 3.404
_diffrn_standards_decay_% 0
_diffrn_standards_interval_count 0
_diffrn_standards_interval_time 0
_diffrn_standards_number 0
_exptl_absorpt_coefficient_mu 0.085
_exptl_absorpt_correction_T_max 0.997
_exptl_absorpt_correction_T_min 0.993
_exptl_absorpt_correction_type gaussian
_exptl_absorpt_process_details
;
CrysAlisPro, Agilent Technologies,
Version 1.171.37.35g (release 09-12-2014 CrysAlis171 .NET)
(compiled Dec  9 2014,15:38:47)
Numerical absorption correction based on gaussian integration over
			a multifaceted crystal model
Empirical absorption correction using spherical harmonics,
 implemented in SCALE3 ABSPACK scaling algorithm.
;
_exptl_crystal_colour colourless
_exptl_crystal_density_diffrn 1.309
_exptl_crystal_description needle
_exptl_crystal_F_000 1080
_exptl_crystal_size_max 0.458
_exptl_crystal_size_mid 0.214
_exptl_crystal_size_min 0.148
_refine_diff_density_max 0.158
_refine_diff_density_min -0.227
_refine_diff_density_rms 0.040
_refine_ls_extinction_coef .
_refine_ls_extinction_method none
_refine_ls_goodness_of_fit_ref 1.041
_refine_ls_hydrogen_treatment constr
_refine_ls_matrix_type full
_refine_ls_number_parameters 708
_refine_ls_number_reflns 12359
_refine_ls_number_restraints 0
_refine_ls_restrained_S_all 1.041
_refine_ls_R_factor_all 0.1080
_refine_ls_R_factor_gt 0.0607
_refine_ls_shift/su_max 0.000
_refine_ls_shift/su_mean 0.000
_refine_ls_structure_factor_coef Fsqd
_refine_ls_weighting_details 'w=1/[\s^2^(Fo^2^)+(0.0554P)^2^+0.5000P] where P=(Fo^2^+2Fc^2^)/3'
_refine_ls_weighting_scheme calc
_refine_ls_wR_factor_gt 0.1233
_refine_ls_wR_factor_ref 0.1510
_reflns_Friedel_coverage 0.000
_reflns_Friedel_fraction_full .
_reflns_Friedel_fraction_max .
_reflns_number_gt 7462
_reflns_number_total 12359
_reflns_threshold_expression 'I > 2\s(I)'
_cod_data_source_file suppl_ncrs-2016-0258_suppl.cif
_cod_data_source_block bmk1560b
_cod_database_code 8106520
_shelx_space_group_comment
;
The symmetry employed for this shelxl refinement is uniquely defined
by the following loop, which should always be used as a source of
symmetry information in preference to the above space-group names.
They are only intended as comments.
;
_shelx_estimated_absorpt_t_min 0.962
_shelx_estimated_absorpt_t_max 0.987
_shelxl_version_number 2013-4

loop_
_space_group_symop_operation_xyz
'x, y, z'
'-x, -y, -z'

loop_
_atom_site_label
_atom_site_type_symbol
_atom_site_fract_x
_atom_site_fract_y
_atom_site_fract_z
_atom_site_U_iso_or_equiv
_atom_site_adp_type
_atom_site_occupancy
_atom_site_site_symmetry_order
_atom_site_calc_flag
_atom_site_refinement_flags_posn
_atom_site_refinement_flags_adp
_atom_site_refinement_flags_occupancy
_atom_site_disorder_assembly
_atom_site_disorder_group
C1 C 0.5837(3) 1.2072(2) -0.35853(17) 0.0893(9) Uani 1 1 d . . . . .
H1A H 0.6588 1.1886 -0.3813 0.134 Uiso 1 1 calc R U . . .
H1B H 0.5863 1.2704 -0.3385 0.134 Uiso 1 1 calc R U . . .
H1C H 0.5275 1.2082 -0.4001 0.134 Uiso 1 1 calc R U . . .
C2 C 0.5498(2) 1.13542(16) -0.28889(14) 0.0591(6) Uani 1 1 d . . . . .
C3 C 0.4667(2) 1.15996(15) -0.22981(14) 0.0595(6) Uani 1 1 d . . . . .
H3 H 0.4313 1.2215 -0.2334 0.071 Uiso 1 1 calc R U . . .
C4 C 0.43494(19) 1.09528(14) -0.16536(13) 0.0547(5) Uani 1 1 d . . . . .
H4 H 0.3797 1.1134 -0.1256 0.066 Uiso 1 1 calc R U . . .
C5 C 0.48633(17) 1.00347(13) -0.16085(12) 0.0471(5) Uani 1 1 d . . . . .
C6 C 0.56954(18) 0.97730(15) -0.21870(13) 0.0528(5) Uani 1 1 d . . . . .
H6 H 0.6043 0.9156 -0.2154 0.063 Uiso 1 1 calc R U . . .
C7 C 0.6008(2) 1.04366(16) -0.28158(14) 0.0610(6) Uani 1 1 d . . . . .
H7 H 0.6580 1.0261 -0.3202 0.073 Uiso 1 1 calc R U . . .
C8 C 0.34403(17) 0.90783(14) -0.07013(12) 0.0463(4) Uani 1 1 d . . . . .
C9 C 0.36366(16) 0.83480(14) -0.01070(11) 0.0453(4) Uani 1 1 d . . . . .
C10 C 0.23450(18) 0.95040(16) -0.10442(14) 0.0614(6) Uani 1 1 d . . . . .
H10A H 0.2034 0.9999 -0.0707 0.092 Uiso 1 1 calc R U . . .
H10B H 0.1792 0.9008 -0.1058 0.092 Uiso 1 1 calc R U . . .
H10C H 0.2503 0.9780 -0.1589 0.092 Uiso 1 1 calc R U . . .
C11 C 0.28006(17) 0.77584(13) 0.03711(12) 0.0464(5) Uani 1 1 d . . . . .
C12 C 0.29786(17) 0.69943(13) 0.09794(12) 0.0478(5) Uani 1 1 d . . . . .
C13 C 0.18816(18) 0.67041(14) 0.12169(12) 0.0500(5) Uani 1 1 d . . . . .
H13 H 0.1699 0.6212 0.1611 0.060 Uiso 1 1 calc R U . . .
C14 C 0.40469(19) 0.65853(15) 0.13092(14) 0.0606(6) Uani 1 1 d . . . . .
H14 H 0.4741 0.6764 0.1040 0.073 Uiso 1 1 calc R U . . .
C15 C -0.01161(17) 0.72332(14) 0.07813(12) 0.0490(5) Uani 1 1 d . . . . .
C16 C -0.0704(2) 0.65878(17) 0.13051(14) 0.0667(6) Uani 1 1 d . . . . .
H16 H -0.0305 0.6182 0.1682 0.080 Uiso 1 1 calc R U . . .
C17 C -0.1892(2) 0.65501(19) 0.12641(16) 0.0740(7) Uani 1 1 d . . . . .
H17 H -0.2292 0.6110 0.1614 0.089 Uiso 1 1 calc R U . . .
C18 C -0.2495(2) 0.71475(18) 0.07182(15) 0.0672(6) Uani 1 1 d . . . . .
H18 H -0.3294 0.7107 0.0690 0.081 Uiso 1 1 calc R U . . .
C19 C -0.1906(2) 0.78037(18) 0.02151(16) 0.0710(7) Uani 1 1 d . . . . .
H19 H -0.2311 0.8224 -0.0147 0.085 Uiso 1 1 calc R U . . .
C20 C -0.07219(19) 0.78484(16) 0.02390(15) 0.0637(6) Uani 1 1 d . . . . .
H20 H -0.0327 0.8293 -0.0110 0.076 Uiso 1 1 calc R U . . .
C21 C 0.8783(3) -0.01809(19) 0.85670(16) 0.0825(8) Uani 1 1 d . . . . .
H21A H 0.8896 -0.0823 0.8387 0.124 Uiso 1 1 calc R U . . .
H21B H 0.7974 -0.0055 0.8697 0.124 Uiso 1 1 calc R U . . .
H21C H 0.9220 -0.0123 0.9045 0.124 Uiso 1 1 calc R U . . .
C22 C 0.9192(2) 0.05409(15) 0.78943(13) 0.0556(5) Uani 1 1 d . . . . .
C23 C 1.0215(2) 0.03783(16) 0.74434(14) 0.0619(6) Uani 1 1 d . . . . .
H23 H 1.0651 -0.0192 0.7552 0.074 Uiso 1 1 calc R U . . .
C24 C 1.06060(18) 0.10431(15) 0.68356(13) 0.0580(6) Uani 1 1 d . . . . .
H24 H 1.1296 0.0922 0.6538 0.070 Uiso 1 1 calc R U . . .
C25 C 0.99589(17) 0.18890(13) 0.66755(12) 0.0459(5) Uani 1 1 d . . . . .
C26 C 0.89352(18) 0.20651(14) 0.71080(13) 0.0523(5) Uani 1 1 d . . . . .
H26 H 0.8500 0.2635 0.7000 0.063 Uiso 1 1 calc R U . . .
C27 C 0.85592(19) 0.13852(15) 0.77060(13) 0.0571(5) Uani 1 1 d . . . . .
H27 H 0.7857 0.1501 0.7991 0.069 Uiso 1 1 calc R U . . .
C28 C 1.13904(17) 0.29433(13) 0.58506(12) 0.0459(4) Uani 1 1 d . . . . .
C29 C 1.12698(16) 0.34506(13) 0.51064(12) 0.0444(4) Uani 1 1 d . . . . .
C30 C 1.23670(19) 0.28372(16) 0.64173(13) 0.0607(6) Uani 1 1 d . . . . .
H30A H 1.2062 0.2798 0.6973 0.091 Uiso 1 1 calc R U . . .
H30B H 1.2847 0.3387 0.6328 0.091 Uiso 1 1 calc R U . . .
H30C H 1.2821 0.2259 0.6316 0.091 Uiso 1 1 calc R U . . .
C31 C 1.21337(17) 0.39641(13) 0.45809(12) 0.0444(4) Uani 1 1 d . . . . .
C32 C 1.19619(17) 0.46291(13) 0.38921(12) 0.0478(5) Uani 1 1 d . . . . .
C33 C 1.30661(17) 0.48380(13) 0.35982(12) 0.0491(5) Uani 1 1 d . . . . .
H33 H 1.3257 0.5253 0.3146 0.059 Uiso 1 1 calc R U . . .
C34 C 1.08854(19) 0.50342(15) 0.35610(14) 0.0598(6) Uani 1 1 d . . . . .
H34 H 1.0193 0.4865 0.3837 0.072 Uiso 1 1 calc R U . . .
C35 C 1.50596(17) 0.42941(12) 0.40207(12) 0.0451(4) Uani 1 1 d . . . . .
C36 C 1.56754(18) 0.38670(14) 0.46653(13) 0.0534(5) Uani 1 1 d . . . . .
H36 H 1.5283 0.3636 0.5143 0.064 Uiso 1 1 calc R U . . .
C37 C 1.6872(2) 0.37856(16) 0.45981(15) 0.0621(6) Uani 1 1 d . . . . .
H37 H 1.7285 0.3496 0.5030 0.075 Uiso 1 1 calc R U . . .
C38 C 1.7455(2) 0.41297(16) 0.38959(16) 0.0653(6) Uani 1 1 d . . . . .
H38 H 1.8260 0.4066 0.3849 0.078 Uiso 1 1 calc R U . . .
C39 C 1.6842(2) 0.45682(16) 0.32626(15) 0.0658(6) Uani 1 1 d . . . . .
H39 H 1.7239 0.4809 0.2791 0.079 Uiso 1 1 calc R U . . .
C40 C 1.56400(19) 0.46557(15) 0.33182(13) 0.0553(5) Uani 1 1 d . . . . .
H40 H 1.5231 0.4954 0.2888 0.066 Uiso 1 1 calc R U . . .
C41 C 0.8478(2) -0.11266(18) 0.59993(15) 0.0736(7) Uani 1 1 d . . . . .
H41A H 0.8055 -0.1709 0.6011 0.110 Uiso 0.5 1 calc R U P . .
H41B H 0.8357 -0.0840 0.6514 0.110 Uiso 0.5 1 calc R U P . .
H41C H 0.9290 -0.1276 0.5905 0.110 Uiso 0.5 1 calc R U P . .
H41D H 0.9080 -0.0841 0.6275 0.110 Uiso 0.5 1 calc R U P . .
H41E H 0.8778 -0.1710 0.5772 0.110 Uiso 0.5 1 calc R U P . .
H41F H 0.7844 -0.1274 0.6382 0.110 Uiso 0.5 1 calc R U P . .
C42 C 0.80536(18) -0.04255(15) 0.53197(12) 0.0531(5) Uani 1 1 d . . . . .
C43 C 0.8520(2) 0.04740(16) 0.51683(14) 0.0636(6) Uani 1 1 d . . . . .
H43 H 0.9099 0.0653 0.5497 0.076 Uiso 1 1 calc R U . . .
C44 C 0.81505(18) 0.11137(15) 0.45443(14) 0.0574(5) Uani 1 1 d . . . . .
H44 H 0.8476 0.1716 0.4455 0.069 Uiso 1 1 calc R U . . .
C45 C 0.72963(16) 0.08518(13) 0.40557(12) 0.0450(4) Uani 1 1 d . . . . .
C46 C 0.68009(17) -0.00362(14) 0.41920(13) 0.0513(5) Uani 1 1 d . . . . .
H46 H 0.6217 -0.0209 0.3864 0.062 Uiso 1 1 calc R U . . .
C47 C 0.71846(18) -0.06680(14) 0.48248(13) 0.0526(5) Uani 1 1 d . . . . .
H47 H 0.6852 -0.1267 0.4919 0.063 Uiso 1 1 calc R U . . .
C48 C 0.58588(16) 0.18712(13) 0.32257(12) 0.0429(4) Uani 1 1 d . . . . .
C49 C 0.60166(16) 0.23997(13) 0.24931(12) 0.0448(4) Uani 1 1 d . . . . .
C50 C 0.48398(17) 0.17299(14) 0.38008(12) 0.0514(5) Uani 1 1 d . . . . .
H50A H 0.4495 0.1130 0.3712 0.077 Uiso 1 1 calc R U . . .
H50B H 0.4280 0.2254 0.3709 0.077 Uiso 1 1 calc R U . . .
H50C H 0.5085 0.1714 0.4354 0.077 Uiso 1 1 calc R U . . .
C51 C 0.51597(17) 0.29574(13) 0.20050(12) 0.0453(4) Uani 1 1 d . . . . .
C52 C 0.53391(18) 0.36505(14) 0.13362(12) 0.0487(5) Uani 1 1 d . . . . .
C53 C 0.42401(19) 0.39389(14) 0.11154(13) 0.0525(5) Uani 1 1 d . . . . .
H53 H 0.4052 0.4390 0.0690 0.063 Uiso 1 1 calc R U . . .
C54 C 0.6414(2) 0.40189(16) 0.09763(14) 0.0646(6) Uani 1 1 d . . . . .
H54 H 0.7103 0.3749 0.1180 0.078 Uiso 1 1 calc R U . . .
C55 C 0.22398(18) 0.35042(14) 0.16356(13) 0.0515(5) Uani 1 1 d . . . . .
C56 C 0.1655(2) 0.40945(16) 0.10694(14) 0.0631(6) Uani 1 1 d . . . . .
H56 H 0.2061 0.4479 0.0676 0.076 Uiso 1 1 calc R U . . .
C57 C 0.0459(2) 0.4108(2) 0.10937(17) 0.0781(7) Uani 1 1 d . . . . .
H57 H 0.0059 0.4502 0.0710 0.094 Uiso 1 1 calc R U . . .
C58 C -0.0146(2) 0.3555(2) 0.16704(19) 0.0864(8) Uani 1 1 d . . . . .
H58 H -0.0953 0.3571 0.1679 0.104 Uiso 1 1 calc R U . . .
C59 C 0.0438(2) 0.2976(2) 0.2237(2) 0.0946(10) Uani 1 1 d . . . . .
H59 H 0.0028 0.2598 0.2633 0.114 Uiso 1 1 calc R U . . .
C60 C 0.1629(2) 0.29523(18) 0.22220(17) 0.0786(8) Uani 1 1 d . . . . .
H60 H 0.2025 0.2561 0.2610 0.094 Uiso 1 1 calc R U . . .
N1 N 0.45217(13) 0.93438(11) -0.09626(9) 0.0467(4) Uani 1 1 d . . . . .
N2 N 0.53532(14) 0.88023(12) -0.05527(10) 0.0543(4) Uani 1 1 d . . . . .
N3 N 0.48085(14) 0.82014(12) -0.00338(10) 0.0541(4) Uani 1 1 d . . . . .
N4 N 0.16724(14) 0.79213(12) 0.02524(10) 0.0511(4) Uani 1 1 d . . . . .
N5 N 0.11219(14) 0.72591(11) 0.07767(10) 0.0487(4) Uani 1 1 d . . . . .
N6 N 1.03332(14) 0.25626(11) 0.60200(10) 0.0463(4) Uani 1 1 d . . . . .
N7 N 0.95884(14) 0.28316(12) 0.54184(11) 0.0545(4) Uani 1 1 d . . . . .
N8 N 1.01618(15) 0.33728(12) 0.48647(11) 0.0535(4) Uani 1 1 d . . . . .
N9 N 1.32598(14) 0.37813(11) 0.46925(10) 0.0466(4) Uani 1 1 d . . . . .
N10 N 1.38207(14) 0.43328(11) 0.40828(9) 0.0451(4) Uani 1 1 d . . . . .
N11 N 0.69354(13) 0.14981(11) 0.33874(10) 0.0464(4) Uani 1 1 d . . . . .
N12 N 0.77293(15) 0.17919(13) 0.27893(11) 0.0582(5) Uani 1 1 d . . . . .
N13 N 0.71603(15) 0.23375(12) 0.22477(11) 0.0572(5) Uani 1 1 d . . . . .
N14 N 0.40405(14) 0.28389(11) 0.21795(10) 0.0497(4) Uani 1 1 d . . . . .
N15 N 0.34801(14) 0.34560(11) 0.16206(10) 0.0492(4) Uani 1 1 d . . . . .
O1 O 0.41041(14) 0.60292(12) 0.19079(11) 0.0797(5) Uani 1 1 d . . . . .
O2 O 1.08280(14) 0.55765(11) 0.29511(10) 0.0737(5) Uani 1 1 d . . . . .
O3 O 0.64867(16) 0.46490(13) 0.04334(11) 0.0873(6) Uani 1 1 d . . . . .

loop_
_atom_site_aniso_label
_atom_site_aniso_U_11
_atom_site_aniso_U_22
_atom_site_aniso_U_33
_atom_site_aniso_U_23
_atom_site_aniso_U_13
_atom_site_aniso_U_12
C1 0.085(2) 0.0961(19) 0.0816(19) 0.0387(15) -0.0011(15) -0.0158(15)
C2 0.0573(14) 0.0657(14) 0.0534(13) 0.0140(10) -0.0080(11) -0.0162(11)
C3 0.0622(14) 0.0519(12) 0.0632(14) 0.0106(10) -0.0129(12) -0.0021(10)
C4 0.0550(13) 0.0577(12) 0.0503(12) 0.0020(9) -0.0017(10) 0.0016(10)
C5 0.0471(12) 0.0505(11) 0.0434(11) 0.0049(8) -0.0060(9) -0.0072(9)
C6 0.0499(12) 0.0536(11) 0.0540(13) 0.0020(9) 0.0028(10) -0.0048(9)
C7 0.0577(14) 0.0680(14) 0.0561(13) 0.0022(10) 0.0085(11) -0.0096(11)
C8 0.0411(11) 0.0555(11) 0.0416(11) 0.0030(8) -0.0034(8) -0.0012(9)
C9 0.0397(11) 0.0550(11) 0.0402(10) 0.0034(8) -0.0041(8) 0.0003(8)
C10 0.0475(13) 0.0712(14) 0.0628(14) 0.0165(11) -0.0100(10) 0.0017(10)
C11 0.0455(12) 0.0515(11) 0.0412(11) 0.0039(8) -0.0025(9) 0.0001(9)
C12 0.0467(12) 0.0492(11) 0.0460(11) 0.0052(8) -0.0025(9) 0.0007(9)
C13 0.0509(12) 0.0497(11) 0.0475(12) 0.0084(9) -0.0036(9) 0.0005(9)
C14 0.0511(13) 0.0639(13) 0.0637(14) 0.0190(11) -0.0058(11) 0.0009(10)
C15 0.0426(12) 0.0544(11) 0.0495(12) 0.0014(9) -0.0018(9) -0.0030(9)
C16 0.0544(15) 0.0815(16) 0.0614(15) 0.0184(12) -0.0039(11) -0.0077(11)
C17 0.0552(15) 0.0892(17) 0.0752(17) 0.0135(13) 0.0056(13) -0.0168(13)
C18 0.0417(13) 0.0822(16) 0.0780(17) -0.0091(13) 0.0009(12) -0.0046(11)
C19 0.0498(15) 0.0773(16) 0.0830(18) 0.0105(13) -0.0057(12) 0.0080(12)
C20 0.0482(14) 0.0660(14) 0.0734(16) 0.0193(11) -0.0029(11) -0.0002(10)
C21 0.090(2) 0.0810(17) 0.0732(17) 0.0227(13) 0.0027(15) -0.0153(14)
C22 0.0588(14) 0.0589(12) 0.0486(12) 0.0065(9) -0.0053(10) -0.0106(10)
C23 0.0572(14) 0.0615(13) 0.0646(15) 0.0148(11) -0.0110(11) 0.0037(10)
C24 0.0446(12) 0.0682(14) 0.0576(13) 0.0110(10) 0.0026(10) 0.0079(10)
C25 0.0438(11) 0.0513(11) 0.0422(11) 0.0037(8) -0.0056(9) -0.0058(8)
C26 0.0477(12) 0.0486(11) 0.0598(13) -0.0016(9) 0.0009(10) -0.0012(9)
C27 0.0520(13) 0.0583(13) 0.0605(14) -0.0039(10) 0.0093(10) -0.0092(10)
C28 0.0409(11) 0.0494(11) 0.0469(11) 0.0010(8) -0.0043(9) -0.0014(8)
C29 0.0376(11) 0.0481(10) 0.0469(11) 0.0027(8) -0.0054(8) 0.0009(8)
C30 0.0532(13) 0.0738(14) 0.0551(13) 0.0076(10) -0.0145(10) -0.0118(11)
C31 0.0451(12) 0.0430(10) 0.0447(11) 0.0014(8) -0.0051(9) 0.0002(8)
C32 0.0474(12) 0.0459(10) 0.0494(12) 0.0050(8) -0.0061(9) -0.0010(8)
C33 0.0493(12) 0.0482(11) 0.0485(12) 0.0077(8) -0.0071(9) -0.0011(9)
C34 0.0498(13) 0.0583(13) 0.0692(15) 0.0163(11) -0.0106(11) -0.0027(10)
C35 0.0430(11) 0.0407(10) 0.0510(12) 0.0016(8) -0.0028(9) -0.0021(8)
C36 0.0513(13) 0.0536(12) 0.0538(13) 0.0066(9) -0.0056(10) -0.0006(9)
C37 0.0516(14) 0.0617(13) 0.0733(16) 0.0015(11) -0.0175(12) 0.0001(10)
C38 0.0430(13) 0.0640(13) 0.0888(18) -0.0015(12) -0.0022(12) -0.0067(10)
C39 0.0530(14) 0.0704(14) 0.0714(16) 0.0080(12) 0.0120(12) -0.0078(11)
C40 0.0521(13) 0.0579(12) 0.0544(13) 0.0057(9) -0.0016(10) -0.0016(10)
C41 0.0754(17) 0.0794(16) 0.0625(15) 0.0133(12) -0.0069(13) 0.0124(13)
C42 0.0513(13) 0.0605(13) 0.0449(12) 0.0040(9) 0.0027(10) 0.0092(10)
C43 0.0610(15) 0.0642(14) 0.0664(15) 0.0006(11) -0.0227(12) 0.0013(11)
C44 0.0523(13) 0.0519(12) 0.0683(15) 0.0025(10) -0.0138(11) -0.0044(9)
C45 0.0399(11) 0.0484(11) 0.0453(11) 0.0030(8) 0.0007(9) 0.0014(8)
C46 0.0415(11) 0.0594(12) 0.0523(12) 0.0034(9) -0.0027(9) -0.0065(9)
C47 0.0481(12) 0.0537(11) 0.0537(13) 0.0073(9) 0.0085(10) -0.0034(9)
C48 0.0365(10) 0.0447(10) 0.0469(11) 0.0006(8) -0.0018(8) -0.0021(8)
C49 0.0390(11) 0.0468(10) 0.0474(11) 0.0045(8) 0.0004(9) -0.0041(8)
C50 0.0439(12) 0.0577(12) 0.0508(12) 0.0045(9) 0.0015(9) -0.0009(9)
C51 0.0478(12) 0.0421(10) 0.0453(11) 0.0030(8) -0.0018(9) -0.0056(8)
C52 0.0514(13) 0.0505(11) 0.0436(11) 0.0053(8) -0.0037(9) -0.0070(9)
C53 0.0583(14) 0.0488(11) 0.0493(12) 0.0108(9) -0.0052(10) -0.0083(9)
C54 0.0610(15) 0.0723(14) 0.0586(14) 0.0171(11) -0.0067(11) -0.0118(11)
C55 0.0471(12) 0.0495(11) 0.0565(13) 0.0063(9) -0.0048(10) 0.0003(9)
C56 0.0566(15) 0.0672(14) 0.0630(14) 0.0116(11) -0.0059(11) 0.0051(11)
C57 0.0626(17) 0.0906(18) 0.0786(18) 0.0106(14) -0.0157(14) 0.0139(14)
C58 0.0476(15) 0.104(2) 0.106(2) 0.0082(17) -0.0131(15) 0.0015(14)
C59 0.0536(17) 0.107(2) 0.117(2) 0.0403(18) -0.0020(16) -0.0089(14)
C60 0.0518(15) 0.0859(17) 0.0920(19) 0.0388(14) -0.0052(13) -0.0046(12)
N1 0.0406(9) 0.0542(9) 0.0438(9) 0.0079(7) -0.0052(7) -0.0004(7)
N2 0.0419(10) 0.0676(11) 0.0515(10) 0.0133(8) -0.0072(8) -0.0020(8)
N3 0.0447(10) 0.0656(11) 0.0501(10) 0.0129(8) -0.0051(8) -0.0028(8)
N4 0.0447(10) 0.0586(10) 0.0480(10) 0.0118(8) -0.0022(8) -0.0035(8)
N5 0.0442(10) 0.0530(9) 0.0477(10) 0.0082(7) -0.0041(8) -0.0042(7)
N6 0.0397(9) 0.0537(9) 0.0444(9) 0.0063(7) -0.0050(7) -0.0014(7)
N7 0.0425(10) 0.0640(10) 0.0558(11) 0.0119(8) -0.0111(8) -0.0026(8)
N8 0.0441(10) 0.0620(10) 0.0527(10) 0.0116(8) -0.0077(8) -0.0029(8)
N9 0.0442(10) 0.0471(9) 0.0466(9) 0.0084(7) -0.0009(7) -0.0007(7)
N10 0.0429(9) 0.0463(8) 0.0446(9) 0.0066(7) -0.0042(7) 0.0000(7)
N11 0.0380(9) 0.0525(9) 0.0470(9) 0.0071(7) 0.0016(7) -0.0024(7)
N12 0.0429(10) 0.0700(11) 0.0580(11) 0.0146(9) 0.0056(8) 0.0006(8)
N13 0.0466(10) 0.0650(11) 0.0568(11) 0.0138(8) 0.0024(8) -0.0003(8)
N14 0.0477(10) 0.0474(9) 0.0519(10) 0.0127(7) -0.0057(8) -0.0014(7)
N15 0.0481(10) 0.0461(9) 0.0518(10) 0.0107(7) -0.0062(8) -0.0017(7)
O1 0.0695(11) 0.0822(11) 0.0814(12) 0.0369(9) -0.0108(9) 0.0051(8)
O2 0.0712(11) 0.0720(10) 0.0746(11) 0.0274(9) -0.0194(9) 0.0001(8)
O3 0.0788(12) 0.0994(13) 0.0780(12) 0.0439(10) -0.0010(10) -0.0211(10)

loop_
_atom_type_symbol
_atom_type_description
_atom_type_scat_dispersion_real
_atom_type_scat_dispersion_imag
_atom_type_scat_source
C C 0.0033 0.0016 'International Tables Vol C Tables 4.2.6.8 and 6.1.1.4'
H H 0.0000 0.0000 'International Tables Vol C Tables 4.2.6.8 and 6.1.1.4'
N N 0.0061 0.0033 'International Tables Vol C Tables 4.2.6.8 and 6.1.1.4'
O O 0.0106 0.0060 'International Tables Vol C Tables 4.2.6.8 and 6.1.1.4'

loop_
_geom_angle_atom_site_label_1
_geom_angle_atom_site_label_2
_geom_angle_atom_site_label_3
_geom_angle
_geom_angle_site_symmetry_1
_geom_angle_site_symmetry_3
C2 C1 H1A 109.5 . .
C2 C1 H1B 109.5 . .
H1A C1 H1B 109.5 . .
C2 C1 H1C 109.5 . .
H1A C1 H1C 109.5 . .
H1B C1 H1C 109.5 . .
C7 C2 C3 117.71(19) . .
C7 C2 C1 121.5(2) . .
C3 C2 C1 120.8(2) . .
C2 C3 C4 121.6(2) . .
C2 C3 H3 119.2 . .
C4 C3 H3 119.2 . .
C5 C4 C3 119.1(2) . .
C5 C4 H4 120.5 . .
C3 C4 H4 120.5 . .
C6 C5 C4 120.46(18) . .
C6 C5 N1 119.45(17) . .
C4 C5 N1 120.08(18) . .
C5 C6 C7 119.25(19) . .
C5 C6 H6 120.4 . .
C7 C6 H6 120.4 . .
C6 C7 C2 121.9(2) . .
C6 C7 H7 119.1 . .
C2 C7 H7 119.1 . .
N1 C8 C9 103.98(16) . .
N1 C8 C10 124.55(17) . .
C9 C8 C10 131.44(19) . .
N3 C9 C8 108.89(17) . .
N3 C9 C11 122.03(16) . .
C8 C9 C11 129.03(18) . .
C8 C10 H10A 109.5 . .
C8 C10 H10B 109.5 . .
H10A C10 H10B 109.5 . .
C8 C10 H10C 109.5 . .
H10A C10 H10C 109.5 . .
H10B C10 H10C 109.5 . .
N4 C11 C12 110.83(17) . .
N4 C11 C9 118.94(16) . .
C12 C11 C9 130.23(18) . .
C13 C12 C11 104.75(17) . .
C13 C12 C14 125.38(17) . .
C11 C12 C14 129.86(19) . .
N5 C13 C12 107.63(16) . .
N5 C13 H13 126.2 . .
C12 C13 H13 126.2 . .
O1 C14 C12 124.8(2) . .
O1 C14 H14 117.6 . .
C12 C14 H14 117.6 . .
C16 C15 C20 119.8(2) . .
C16 C15 N5 120.68(18) . .
C20 C15 N5 119.46(18) . .
C15 C16 C17 119.1(2) . .
C15 C16 H16 120.5 . .
C17 C16 H16 120.5 . .
C18 C17 C16 121.3(2) . .
C18 C17 H17 119.3 . .
C16 C17 H17 119.3 . .
C19 C18 C17 119.2(2) . .
C19 C18 H18 120.4 . .
C17 C18 H18 120.4 . .
C18 C19 C20 120.6(2) . .
C18 C19 H19 119.7 . .
C20 C19 H19 119.7 . .
C19 C20 C15 120.0(2) . .
C19 C20 H20 120.0 . .
C15 C20 H20 120.0 . .
C22 C21 H21A 109.5 . .
C22 C21 H21B 109.5 . .
H21A C21 H21B 109.5 . .
C22 C21 H21C 109.5 . .
H21A C21 H21C 109.5 . .
H21B C21 H21C 109.5 . .
C27 C22 C23 117.54(19) . .
C27 C22 C21 121.3(2) . .
C23 C22 C21 121.2(2) . .
C24 C23 C22 121.6(2) . .
C24 C23 H23 119.2 . .
C22 C23 H23 119.2 . .
C25 C24 C23 119.2(2) . .
C25 C24 H24 120.4 . .
C23 C24 H24 120.4 . .
C26 C25 C24 120.50(18) . .
C26 C25 N6 120.00(17) . .
C24 C25 N6 119.40(17) . .
C25 C26 C27 119.15(19) . .
C25 C26 H26 120.4 . .
C27 C26 H26 120.4 . .
C22 C27 C26 122.0(2) . .
C22 C27 H27 119.0 . .
C26 C27 H27 119.0 . .
N6 C28 C29 103.91(16) . .
N6 C28 C30 123.97(17) . .
C29 C28 C30 132.01(18) . .
N8 C29 C28 109.00(17) . .
N8 C29 C31 121.15(17) . .
C28 C29 C31 129.76(18) . .
C28 C30 H30A 109.5 . .
C28 C30 H30B 109.5 . .
H30A C30 H30B 109.5 . .
C28 C30 H30C 109.5 . .
H30A C30 H30C 109.5 . .
H30B C30 H30C 109.5 . .
N9 C31 C32 111.11(17) . .
N9 C31 C29 119.76(16) . .
C32 C31 C29 129.00(18) . .
C33 C32 C31 104.50(17) . .
C33 C32 C34 126.04(17) . .
C31 C32 C34 129.45(19) . .
N10 C33 C32 107.69(16) . .
N10 C33 H33 126.2 . .
C32 C33 H33 126.2 . .
O2 C34 C32 124.5(2) . .
O2 C34 H34 117.7 . .
C32 C34 H34 117.7 . .
C40 C35 C36 120.17(19) . .
C40 C35 N10 120.48(17) . .
C36 C35 N10 119.33(17) . .
C37 C36 C35 119.9(2) . .
C37 C36 H36 120.1 . .
C35 C36 H36 120.1 . .
C38 C37 C36 120.3(2) . .
C38 C37 H37 119.9 . .
C36 C37 H37 119.9 . .
C37 C38 C39 119.7(2) . .
C37 C38 H38 120.2 . .
C39 C38 H38 120.2 . .
C38 C39 C40 120.9(2) . .
C38 C39 H39 119.6 . .
C40 C39 H39 119.6 . .
C35 C40 C39 119.1(2) . .
C35 C40 H40 120.5 . .
C39 C40 H40 120.5 . .
C42 C41 H41A 109.5 . .
C42 C41 H41B 109.5 . .
H41A C41 H41B 109.5 . .
C42 C41 H41C 109.5 . .
H41A C41 H41C 109.5 . .
H41B C41 H41C 109.5 . .
C42 C41 H41D 109.5 . .
H41A C41 H41D 141.1 . .
H41B C41 H41D 56.3 . .
H41C C41 H41D 56.3 . .
C42 C41 H41E 109.5 . .
H41A C41 H41E 56.3 . .
H41B C41 H41E 141.1 . .
H41C C41 H41E 56.3 . .
H41D C41 H41E 109.5 . .
C42 C41 H41F 109.5 . .
H41A C41 H41F 56.3 . .
H41B C41 H41F 56.3 . .
H41C C41 H41F 141.1 . .
H41D C41 H41F 109.5 . .
H41E C41 H41F 109.5 . .
C43 C42 C47 117.77(18) . .
C43 C42 C41 121.4(2) . .
C47 C42 C41 120.8(2) . .
C44 C43 C42 121.9(2) . .
C44 C43 H43 119.1 . .
C42 C43 H43 119.1 . .
C45 C44 C43 119.24(19) . .
C45 C44 H44 120.4 . .
C43 C44 H44 120.4 . .
C44 C45 C46 120.63(18) . .
C44 C45 N11 119.66(17) . .
C46 C45 N11 119.69(18) . .
C45 C46 C47 119.1(2) . .
C45 C46 H46 120.4 . .
C47 C46 H46 120.4 . .
C42 C47 C46 121.34(19) . .
C42 C47 H47 119.3 . .
C46 C47 H47 119.3 . .
N11 C48 C49 103.88(16) . .
N11 C48 C50 122.89(16) . .
C49 C48 C50 133.11(17) . .
N13 C49 C48 109.09(16) . .
N13 C49 C51 121.80(17) . .
C48 C49 C51 129.11(17) . .
C48 C50 H50A 109.5 . .
C48 C50 H50B 109.5 . .
H50A C50 H50B 109.5 . .
C48 C50 H50C 109.5 . .
H50A C50 H50C 109.5 . .
H50B C50 H50C 109.5 . .
N14 C51 C52 111.63(17) . .
N14 C51 C49 119.19(16) . .
C52 C51 C49 129.18(18) . .
C53 C52 C51 104.16(17) . .
C53 C52 C54 126.43(18) . .
C51 C52 C54 129.36(19) . .
N15 C53 C52 108.08(17) . .
N15 C53 H53 126.0 . .
C52 C53 H53 126.0 . .
O3 C54 C52 125.1(2) . .
O3 C54 H54 117.5 . .
C52 C54 H54 117.5 . .
C60 C55 C56 119.9(2) . .
C60 C55 N15 119.42(18) . .
C56 C55 N15 120.70(18) . .
C55 C56 C57 119.0(2) . .
C55 C56 H56 120.5 . .
C57 C56 H56 120.5 . .
C58 C57 C56 121.1(2) . .
C58 C57 H57 119.5 . .
C56 C57 H57 119.5 . .
C57 C58 C59 119.7(2) . .
C57 C58 H58 120.2 . .
C59 C58 H58 120.2 . .
C58 C59 C60 120.0(3) . .
C58 C59 H59 120.0 . .
C60 C59 H59 120.0 . .
C59 C60 C55 120.2(2) . .
C59 C60 H60 119.9 . .
C55 C60 H60 119.9 . .
C8 N1 N2 111.10(14) . .
C8 N1 C5 129.31(16) . .
N2 N1 C5 119.46(15) . .
N3 N2 N1 106.77(15) . .
N2 N3 C9 109.26(15) . .
C11 N4 N5 105.14(15) . .
C13 N5 N4 111.64(16) . .
C13 N5 C15 129.53(16) . .
N4 N5 C15 118.82(15) . .
C28 N6 N7 111.08(15) . .
C28 N6 C25 129.91(16) . .
N7 N6 C25 118.77(15) . .
N8 N7 N6 106.99(15) . .
N7 N8 C29 109.02(15) . .
C31 N9 N10 105.00(14) . .
C33 N10 N9 111.70(16) . .
C33 N10 C35 128.89(16) . .
N9 N10 C35 119.39(14) . .
C48 N11 N12 111.15(15) . .
C48 N11 C45 129.19(16) . .
N12 N11 C45 119.63(15) . .
N13 N12 N11 106.63(15) . .
N12 N13 C49 109.26(16) . .
C51 N14 N15 104.75(15) . .
C53 N15 N14 111.38(16) . .
C53 N15 C55 129.24(16) . .
N14 N15 C55 119.37(15) . .

loop_
_geom_bond_atom_site_label_1
_geom_bond_atom_site_label_2
_geom_bond_distance
_geom_bond_site_symmetry_2
C1 C2 1.510(3) .
C1 H1A 0.9600 .
C1 H1B 0.9600 .
C1 H1C 0.9600 .
C2 C7 1.380(3) .
C2 C3 1.381(3) .
C3 C4 1.384(3) .
C3 H3 0.9300 .
C4 C5 1.381(3) .
C4 H4 0.9300 .
C5 C6 1.375(3) .
C5 N1 1.430(2) .
C6 C7 1.379(3) .
C6 H6 0.9300 .
C7 H7 0.9300 .
C8 N1 1.358(2) .
C8 C9 1.374(2) .
C8 C10 1.489(3) .
C9 N3 1.368(2) .
C9 C11 1.456(3) .
C10 H10A 0.9600 .
C10 H10B 0.9600 .
C10 H10C 0.9600 .
C11 N4 1.332(2) .
C11 C12 1.418(3) .
C12 C13 1.375(3) .
C12 C14 1.446(3) .
C13 N5 1.343(2) .
C13 H13 0.9300 .
C14 O1 1.208(2) .
C14 H14 0.9300 .
C15 C16 1.374(3) .
C15 C20 1.381(3) .
C15 N5 1.430(3) .
C16 C17 1.379(3) .
C16 H16 0.9300 .
C17 C18 1.369(3) .
C17 H17 0.9300 .
C18 C19 1.366(3) .
C18 H18 0.9300 .
C19 C20 1.372(3) .
C19 H19 0.9300 .
C20 H20 0.9300 .
C21 C22 1.509(3) .
C21 H21A 0.9600 .
C21 H21B 0.9600 .
C21 H21C 0.9600 .
C22 C27 1.378(3) .
C22 C23 1.383(3) .
C23 C24 1.382(3) .
C23 H23 0.9300 .
C24 C25 1.380(3) .
C24 H24 0.9300 .
C25 C26 1.372(3) .
C25 N6 1.437(2) .
C26 C27 1.380(3) .
C26 H26 0.9300 .
C27 H27 0.9300 .
C28 N6 1.359(2) .
C28 C29 1.375(3) .
C28 C30 1.489(3) .
C29 N8 1.366(2) .
C29 C31 1.462(3) .
C30 H30A 0.9600 .
C30 H30B 0.9600 .
C30 H30C 0.9600 .
C31 N9 1.332(2) .
C31 C32 1.423(3) .
C32 C33 1.376(3) .
C32 C34 1.453(3) .
C33 N10 1.347(2) .
C33 H33 0.9300 .
C34 O2 1.211(2) .
C34 H34 0.9300 .
C35 C40 1.379(3) .
C35 C36 1.385(3) .
C35 N10 1.427(2) .
C36 C37 1.380(3) .
C36 H36 0.9300 .
C37 C38 1.373(3) .
C37 H37 0.9300 .
C38 C39 1.375(3) .
C38 H38 0.9300 .
C39 C40 1.386(3) .
C39 H39 0.9300 .
C40 H40 0.9300 .
C41 C42 1.511(3) .
C41 H41A 0.9600 .
C41 H41B 0.9600 .
C41 H41C 0.9600 .
C41 H41D 0.9600 .
C41 H41E 0.9600 .
C41 H41F 0.9600 .
C42 C43 1.381(3) .
C42 C47 1.384(3) .
C43 C44 1.377(3) .
C43 H43 0.9300 .
C44 C45 1.374(3) .
C44 H44 0.9300 .
C45 C46 1.379(3) .
C45 N11 1.432(2) .
C46 C47 1.386(3) .
C46 H46 0.9300 .
C47 H47 0.9300 .
C48 N11 1.356(2) .
C48 C49 1.371(2) .
C48 C50 1.484(3) .
C49 N13 1.363(2) .
C49 C51 1.462(3) .
C50 H50A 0.9600 .
C50 H50B 0.9600 .
C50 H50C 0.9600 .
C51 N14 1.324(2) .
C51 C52 1.420(2) .
C52 C53 1.370(3) .
C52 C54 1.446(3) .
C53 N15 1.345(2) .
C53 H53 0.9300 .
C54 O3 1.205(2) .
C54 H54 0.9300 .
C55 C60 1.373(3) .
C55 C56 1.375(3) .
C55 N15 1.429(3) .
C56 C57 1.378(3) .
C56 H56 0.9300 .
C57 C58 1.362(4) .
C57 H57 0.9300 .
C58 C59 1.367(4) .
C58 H58 0.9300 .
C59 C60 1.373(3) .
C59 H59 0.9300 .
C60 H60 0.9300 .
N1 N2 1.365(2) .
N2 N3 1.307(2) .
N4 N5 1.369(2) .
N6 N7 1.360(2) .
N7 N8 1.310(2) .
N9 N10 1.370(2) .
N11 N12 1.364(2) .
N12 N13 1.307(2) .
N14 N15 1.374(2) .

loop_
_geom_torsion_atom_site_label_1
_geom_torsion_atom_site_label_2
_geom_torsion_atom_site_label_3
_geom_torsion_atom_site_label_4
_geom_torsion
_geom_torsion_site_symmetry_1
_geom_torsion_site_symmetry_2
_geom_torsion_site_symmetry_3
_geom_torsion_site_symmetry_4
C7 C2 C3 C4 -0.1(3) . . . .
C1 C2 C3 C4 -179.7(2) . . . .
C2 C3 C4 C5 -1.0(3) . . . .
C3 C4 C5 C6 1.3(3) . . . .
C3 C4 C5 N1 -177.99(19) . . . .
C4 C5 C6 C7 -0.3(3) . . . .
N1 C5 C6 C7 178.96(19) . . . .
C5 C6 C7 C2 -0.9(3) . . . .
C3 C2 C7 C6 1.1(3) . . . .
C1 C2 C7 C6 -179.3(2) . . . .
N1 C8 C9 N3 -0.1(2) . . . .
C10 C8 C9 N3 177.7(2) . . . .
N1 C8 C9 C11 -177.50(19) . . . .
C10 C8 C9 C11 0.3(4) . . . .
N3 C9 C11 N4 -178.05(19) . . . .
C8 C9 C11 N4 -0.9(3) . . . .
N3 C9 C11 C12 2.0(3) . . . .
C8 C9 C11 C12 179.1(2) . . . .
N4 C11 C12 C13 0.3(2) . . . .
C9 C11 C12 C13 -179.8(2) . . . .
N4 C11 C12 C14 -179.1(2) . . . .
C9 C11 C12 C14 0.8(4) . . . .
C11 C12 C13 N5 0.1(2) . . . .
C14 C12 C13 N5 179.5(2) . . . .
C13 C12 C14 O1 -10.5(4) . . . .
C11 C12 C14 O1 168.8(2) . . . .
C20 C15 C16 C17 1.7(4) . . . .
N5 C15 C16 C17 -176.8(2) . . . .
C15 C16 C17 C18 -0.6(4) . . . .
C16 C17 C18 C19 -1.1(4) . . . .
C17 C18 C19 C20 1.7(4) . . . .
C18 C19 C20 C15 -0.7(4) . . . .
C16 C15 C20 C19 -1.0(4) . . . .
N5 C15 C20 C19 177.4(2) . . . .
C27 C22 C23 C24 1.2(3) . . . .
C21 C22 C23 C24 -178.9(2) . . . .
C22 C23 C24 C25 0.0(4) . . . .
C23 C24 C25 C26 -0.6(3) . . . .
C23 C24 C25 N6 -177.19(19) . . . .
C24 C25 C26 C27 0.0(3) . . . .
N6 C25 C26 C27 176.55(18) . . . .
C23 C22 C27 C26 -1.8(3) . . . .
C21 C22 C27 C26 178.2(2) . . . .
C25 C26 C27 C22 1.3(3) . . . .
N6 C28 C29 N8 1.0(2) . . . .
C30 C28 C29 N8 -175.2(2) . . . .
N6 C28 C29 C31 -175.44(19) . . . .
C30 C28 C29 C31 8.4(4) . . . .
N8 C29 C31 N9 -158.72(18) . . . .
C28 C29 C31 N9 17.3(3) . . . .
N8 C29 C31 C32 16.8(3) . . . .
C28 C29 C31 C32 -167.2(2) . . . .
N9 C31 C32 C33 -0.3(2) . . . .
C29 C31 C32 C33 -176.08(19) . . . .
N9 C31 C32 C34 -179.0(2) . . . .
C29 C31 C32 C34 5.2(4) . . . .
C31 C32 C33 N10 -0.1(2) . . . .
C34 C32 C33 N10 178.6(2) . . . .
C33 C32 C34 O2 4.0(4) . . . .
C31 C32 C34 O2 -177.5(2) . . . .
C40 C35 C36 C37 -1.3(3) . . . .
N10 C35 C36 C37 177.05(18) . . . .
C35 C36 C37 C38 0.3(3) . . . .
C36 C37 C38 C39 0.8(4) . . . .
C37 C38 C39 C40 -0.9(4) . . . .
C36 C35 C40 C39 1.2(3) . . . .
N10 C35 C40 C39 -177.12(19) . . . .
C38 C39 C40 C35 -0.1(3) . . . .
C47 C42 C43 C44 -0.6(3) . . . .
C41 C42 C43 C44 179.2(2) . . . .
C42 C43 C44 C45 -0.2(3) . . . .
C43 C44 C45 C46 0.8(3) . . . .
C43 C44 C45 N11 -177.81(19) . . . .
C44 C45 C46 C47 -0.7(3) . . . .
N11 C45 C46 C47 177.93(17) . . . .
C43 C42 C47 C46 0.7(3) . . . .
C41 C42 C47 C46 -179.0(2) . . . .
C45 C46 C47 C42 -0.1(3) . . . .
N11 C48 C49 N13 -0.6(2) . . . .
C50 C48 C49 N13 175.2(2) . . . .
N11 C48 C49 C51 179.02(19) . . . .
C50 C48 C49 C51 -5.2(4) . . . .
N13 C49 C51 N14 166.39(18) . . . .
C48 C49 C51 N14 -13.2(3) . . . .
N13 C49 C51 C52 -13.9(3) . . . .
C48 C49 C51 C52 166.4(2) . . . .
N14 C51 C52 C53 -0.4(2) . . . .
C49 C51 C52 C53 179.9(2) . . . .
N14 C51 C52 C54 177.1(2) . . . .
C49 C51 C52 C54 -2.6(4) . . . .
C51 C52 C53 N15 0.4(2) . . . .
C54 C52 C53 N15 -177.2(2) . . . .
C53 C52 C54 O3 1.2(4) . . . .
C51 C52 C54 O3 -175.8(2) . . . .
C60 C55 C56 C57 -1.1(4) . . . .
N15 C55 C56 C57 178.8(2) . . . .
C55 C56 C57 C58 0.5(4) . . . .
C56 C57 C58 C59 0.1(5) . . . .
C57 C58 C59 C60 -0.2(5) . . . .
C58 C59 C60 C55 -0.4(5) . . . .
C56 C55 C60 C59 1.0(4) . . . .
N15 C55 C60 C59 -178.8(3) . . . .
C9 C8 N1 N2 0.2(2) . . . .
C10 C8 N1 N2 -177.80(19) . . . .
C9 C8 N1 C5 176.03(18) . . . .
C10 C8 N1 C5 -2.0(3) . . . .
C6 C5 N1 C8 -129.4(2) . . . .
C4 C5 N1 C8 49.8(3) . . . .
C6 C5 N1 N2 46.1(3) . . . .
C4 C5 N1 N2 -134.7(2) . . . .
C8 N1 N2 N3 -0.3(2) . . . .
C5 N1 N2 N3 -176.55(17) . . . .
N1 N2 N3 C9 0.2(2) . . . .
C8 C9 N3 N2 -0.1(2) . . . .
C11 C9 N3 N2 177.56(18) . . . .
C12 C11 N4 N5 -0.5(2) . . . .
C9 C11 N4 N5 179.53(17) . . . .
C12 C13 N5 N4 -0.4(2) . . . .
C12 C13 N5 C15 178.58(19) . . . .
C11 N4 N5 C13 0.6(2) . . . .
C11 N4 N5 C15 -178.53(17) . . . .
C16 C15 N5 C13 1.8(3) . . . .
C20 C15 N5 C13 -176.6(2) . . . .
C16 C15 N5 N4 -179.20(19) . . . .
C20 C15 N5 N4 2.4(3) . . . .
C29 C28 N6 N7 -0.9(2) . . . .
C30 C28 N6 N7 175.65(19) . . . .
C29 C28 N6 C25 173.38(18) . . . .
C30 C28 N6 C25 -10.1(3) . . . .
C26 C25 N6 C28 133.2(2) . . . .
C24 C25 N6 C28 -50.2(3) . . . .
C26 C25 N6 N7 -52.8(3) . . . .
C24 C25 N6 N7 123.8(2) . . . .
C28 N6 N7 N8 0.5(2) . . . .
C25 N6 N7 N8 -174.50(16) . . . .
N6 N7 N8 C29 0.1(2) . . . .
C28 C29 N8 N7 -0.7(2) . . . .
C31 C29 N8 N7 176.06(17) . . . .
C32 C31 N9 N10 0.6(2) . . . .
C29 C31 N9 N10 176.81(16) . . . .
C32 C33 N10 N9 0.5(2) . . . .
C32 C33 N10 C35 178.84(18) . . . .
C31 N9 N10 C33 -0.7(2) . . . .
C31 N9 N10 C35 -179.18(16) . . . .
C40 C35 N10 C33 -13.2(3) . . . .
C36 C35 N10 C33 168.39(19) . . . .
C40 C35 N10 N9 164.97(17) . . . .
C36 C35 N10 N9 -13.4(3) . . . .
C49 C48 N11 N12 0.8(2) . . . .
C50 C48 N11 N12 -175.52(18) . . . .
C49 C48 N11 C45 -177.10(18) . . . .
C50 C48 N11 C45 6.5(3) . . . .
C44 C45 N11 C48 -123.8(2) . . . .
C46 C45 N11 C48 57.6(3) . . . .
C44 C45 N11 N12 58.4(3) . . . .
C46 C45 N11 N12 -120.2(2) . . . .
C48 N11 N12 N13 -0.7(2) . . . .
C45 N11 N12 N13 177.44(17) . . . .
N11 N12 N13 C49 0.3(2) . . . .
C48 C49 N13 N12 0.2(2) . . . .
C51 C49 N13 N12 -179.45(18) . . . .
C52 C51 N14 N15 0.2(2) . . . .
C49 C51 N14 N15 179.89(17) . . . .
C52 C53 N15 N14 -0.3(2) . . . .
C52 C53 N15 C55 -179.82(19) . . . .
C51 N14 N15 C53 0.1(2) . . . .
C51 N14 N15 C55 179.65(17) . . . .
C60 C55 N15 C53 -178.8(2) . . . .
C56 C55 N15 C53 1.3(3) . . . .
C60 C55 N15 N14 1.7(3) . . . .
C56 C55 N15 N14 -178.14(19) . . . .
